data_1550419
loop_
_publ_author_name
'Yao, Lu'
'Ishihara, Kazuaki'

_publ_section_title
;
 Enantioselecive [1,3] O-to-C rearrangement: Dearomatization of alkyl
 2-allyloxy/benzyloxy-1/3-naphthoates catalyzed by a chiral \p--Cu(II)
 complex
;
_journal_name_full 'Chemical Science'
_journal_paper_doi 10.1039/C8SC05601C
_journal_year 2019
_chemical_absolute_configuration S
_chemical_formula_sum 'C27 H20 Cl2 O3'
_chemical_formula_weight 463.33
_chemical_name_common
;
Methyl (S)-1-(3,3-bis(4-chlorophenyl)allyl)
-2-oxo-1,2-dihydronaphthalene-1-carboxylate
;
_space_group_crystal_system orthorhombic
_space_group_IT_number 19
_space_group_name_Hall 'P 2ac 2ab'
_space_group_name_H-M_alt 'P 21 21 21'
_symmetry_space_group_name_Hall 'P 2ac 2ab'
_symmetry_space_group_name_H-M 'P 21 21 21'
_atom_sites_solution_hydrogens mixed
_audit_creation_method SHELXL-2014/6
_audit_update_record
;
2018-09-03 deposited with the CCDC.
2019-01-10 downloaded from the CCDC.
;
_cell_angle_alpha 90
_cell_angle_beta 90
_cell_angle_gamma 90
_cell_formula_units_Z 4
_cell_length_a 7.6102(8)
_cell_length_b 10.7051(11)
_cell_length_c 27.326(3)
_cell_measurement_reflns_used 8160
_cell_measurement_temperature 123(2)
_cell_measurement_theta_max 27.485
_cell_measurement_theta_min 3.064
_cell_volume 2226.2(4)
_computing_cell_refinement 'Rigaku CrystalClear'
_computing_data_collection 'Rigaku CrystalClear'
_computing_data_reduction 'Rigaku CrystalClear'
_computing_molecular_graphics 'Rigaku CrystalStructure'
_computing_publication_material 'Rigaku CrystalStructure'
_computing_structure_refinement 'SHELXL-2014/6 (Sheldrick, 2014)'
_computing_structure_solution 'Rigaku CrystalStructure'
_diffrn_ambient_temperature 123(2)
_diffrn_measured_fraction_theta_full 0.992
_diffrn_measured_fraction_theta_max 0.990
_diffrn_measurement_device_type 'PILATUS 200K area detector'
_diffrn_measurement_method 'phi and omega scan'
_diffrn_radiation_type MoK\a
_diffrn_radiation_wavelength 0.71075
_diffrn_reflns_av_R_equivalents 0.0189
_diffrn_reflns_av_unetI/netI 0.0156
_diffrn_reflns_Laue_measured_fraction_full 0.992
_diffrn_reflns_Laue_measured_fraction_max 0.990
_diffrn_reflns_limit_h_max 7
_diffrn_reflns_limit_h_min -9
_diffrn_reflns_limit_k_max 13
_diffrn_reflns_limit_k_min -11
_diffrn_reflns_limit_l_max 35
_diffrn_reflns_limit_l_min -35
_diffrn_reflns_number 17464
_diffrn_reflns_point_group_measured_fraction_full 0.983
_diffrn_reflns_point_group_measured_fraction_max 0.972
_diffrn_reflns_theta_full 25.242
_diffrn_reflns_theta_max 27.552
_diffrn_reflns_theta_min 3.064
_exptl_absorpt_coefficient_mu 0.319
_exptl_absorpt_correction_type empirical
_exptl_absorpt_process_details 'Rigaku CrystalClear'
_exptl_crystal_colour colorless
_exptl_crystal_density_diffrn 1.382
_exptl_crystal_description prism
_exptl_crystal_F_000 960
_exptl_crystal_size_max 0.250
_exptl_crystal_size_mid 0.230
_exptl_crystal_size_min 0.110
_exptl_transmission_factor_max 1.000
_exptl_transmission_factor_min 0.854
_refine_diff_density_max 0.258
_refine_diff_density_min -0.248
_refine_diff_density_rms 0.048
_refine_ls_abs_structure_details
;
 Flack x determined using 1979 quotients [(I+)-(I-)]/[(I+)+(I-)]
 (Parsons, Flack and Wagner, Acta Cryst. B69 (2013) 249-259).
;
_refine_ls_abs_structure_Flack -0.005(9)
_refine_ls_extinction_method none
_refine_ls_goodness_of_fit_ref 1.059
_refine_ls_hydrogen_treatment mixed
_refine_ls_matrix_type full
_refine_ls_number_parameters 294
_refine_ls_number_reflns 4973
_refine_ls_number_restraints 0
_refine_ls_restrained_S_all 1.059
_refine_ls_R_factor_all 0.0275
_refine_ls_R_factor_gt 0.0259
_refine_ls_shift/su_max 0.002
_refine_ls_shift/su_mean 0.000
_refine_ls_structure_factor_coef Fsqd
_refine_ls_weighting_details 'w=1/[\s^2^(Fo^2^)+(0.0407P)^2^+0.3698P] where P=(Fo^2^+2Fc^2^)/3'
_refine_ls_weighting_scheme calc
_refine_ls_wR_factor_gt 0.0671
_refine_ls_wR_factor_ref 0.0678
_reflns_Friedel_coverage 0.717
_reflns_Friedel_fraction_full 0.971
_reflns_Friedel_fraction_max 0.948
_reflns_number_gt 4793
_reflns_number_total 4973
_reflns_threshold_expression 'I > 2\s(I)'
_cod_data_source_file c8sc05601c2.cif
_cod_data_source_block CrystalClear
_cod_database_code 1550419
_shelx_space_group_comment
;
The symmetry employed for this shelxl refinement is uniquely defined
by the following loop, which should always be used as a source of
symmetry information in preference to the above space-group names.
They are only intended as comments.
;
_shelx_estimated_absorpt_t_min 0.924
_shelx_estimated_absorpt_t_max 0.966
_shelxl_version_number 2014/6

loop_
_space_group_symop_operation_xyz
'x, y, z'
'-x+1/2, -y, z+1/2'
'x+1/2, -y+1/2, -z'
'-x, y+1/2, -z+1/2'

loop_
_atom_site_label
_atom_site_type_symbol
_atom_site_fract_x
_atom_site_fract_y
_atom_site_fract_z
_atom_site_U_iso_or_equiv
_atom_site_adp_type
_atom_site_occupancy
_atom_site_site_symmetry_order
_atom_site_calc_flag
_atom_site_refinement_flags_posn
_atom_site_refinement_flags_adp
Cl1 Cl -0.34879(7) 0.78995(4) 0.87130(2) 0.03170(11) Uani 1 1 d . .
Cl2 Cl 0.64270(9) 0.19849(6) 0.73224(2) 0.04625(16) Uani 1 1 d . .
O1 O 0.43363(17) -0.03928(14) 0.97182(5) 0.0305(3) Uani 1 1 d . .
O2 O 0.18607(18) -0.15176(13) 0.96459(5) 0.0282(3) Uani 1 1 d . .
C9 C 0.1322(2) 0.03573(15) 0.88732(6) 0.0202(3) Uani 1 1 d . .
C1 C 0.1680(2) 0.05954(16) 0.94144(6) 0.0178(3) Uani 1 1 d . .
C16 C 0.0354(2) 0.46935(16) 0.88689(6) 0.0185(3) Uani 1 1 d . .
C18 C -0.2505(2) 0.56216(18) 0.90182(6) 0.0235(3) Uani 1 1 d . .
H18 H -0.3649 0.5571 0.9156 0.028 Uiso 1 1 calc R U
C19 C -0.1982(2) 0.66837(16) 0.87705(6) 0.0221(3) Uani 1 1 d . .
C2 C 0.0030(2) 0.06939(16) 0.97373(6) 0.0204(3) Uani 1 1 d . .
C14 C 0.1602(2) 0.29683(16) 0.93465(5) 0.0186(3) Uani 1 1 d . .
H14 H 0.075(3) 0.325(2) 0.9599(8) 0.023(5) Uiso 1 1 d . .
C15 C 0.1615(2) 0.36453(15) 0.89329(6) 0.0184(3) Uani 1 1 d . .
C22 C 0.2844(2) 0.33747(16) 0.85214(6) 0.0204(3) Uani 1 1 d . .
C13 C 0.2702(2) 0.18482(16) 0.94732(6) 0.0191(3) Uani 1 1 d . .
H13 H 0.3113 0.1925 0.9816 0.023 Uiso 1 1 calc R U
H13A H 0.3751 0.1832 0.9259 0.023 Uiso 1 1 calc R U
C26 C 0.3281(3) 0.27518(19) 0.76776(6) 0.0313(4) Uani 1 1 d . .
H26 H 0.2821 0.2585 0.7361 0.038 Uiso 1 1 calc R U
O3 O 0.02164(19) 0.07715(14) 1.01801(5) 0.0310(3) Uani 1 1 d . .
C25 C 0.5059(3) 0.26127(18) 0.77717(7) 0.0303(4) Uani 1 1 d . .
C24 C 0.5773(3) 0.2921(2) 0.82207(7) 0.0294(4) Uani 1 1 d . .
H24 H 0.7006 0.2874 0.8272 0.035 Uiso 1 1 calc R U
C17 C -0.1344(2) 0.46322(16) 0.90634(6) 0.0224(3) Uani 1 1 d . .
H17 H -0.1708 0.3897 0.9230 0.027 Uiso 1 1 calc R U
C20 C -0.0309(3) 0.67857(18) 0.85743(7) 0.0287(4) Uani 1 1 d . .
H20 H 0.0046 0.7526 0.8410 0.034 Uiso 1 1 calc R U
C27 C 0.2183(3) 0.31389(18) 0.80532(6) 0.0261(4) Uani 1 1 d . .
H27 H 0.0964 0.3245 0.7991 0.031 Uiso 1 1 calc R U
C8 C 0.2704(3) 0.00871(18) 0.85579(6) 0.0260(4) Uani 1 1 d . .
H8 H 0.3862 0.0010 0.8685 0.031 Uiso 1 1 calc R U
C4 C -0.1849(2) 0.06751(18) 0.90174(8) 0.0281(4) Uani 1 1 d . .
H4 H -0.2990 0.0760 0.8880 0.034 Uiso 1 1 calc R U
C10 C -0.0385(2) 0.04545(16) 0.86873(7) 0.0246(4) Uani 1 1 d . .
C11 C 0.2808(2) -0.04772(17) 0.96152(6) 0.0204(3) Uani 1 1 d . .
C3 C -0.1686(2) 0.07652(18) 0.95035(7) 0.0263(4) Uani 1 1 d . .
H3 H -0.2706 0.0877 0.9699 0.032 Uiso 1 1 calc R U
C23 C 0.4657(2) 0.33006(17) 0.85963(6) 0.0244(4) Uani 1 1 d . .
H23 H 0.5134 0.3512 0.8907 0.029 Uiso 1 1 calc R U
C21 C 0.0839(3) 0.57843(18) 0.86229(7) 0.0268(4) Uani 1 1 d . .
H21 H 0.1982 0.5843 0.8485 0.032 Uiso 1 1 calc R U
C5 C -0.0657(3) 0.0291(2) 0.81817(7) 0.0342(5) Uani 1 1 d . .
H5 H -0.1812 0.0358 0.8052 0.041 Uiso 1 1 calc R U
C6 C 0.0719(4) 0.0036(2) 0.78730(7) 0.0394(5) Uani 1 1 d . .
H6 H 0.0515 -0.0066 0.7532 0.047 Uiso 1 1 calc R U
C12 C 0.2787(3) -0.26291(19) 0.98129(8) 0.0345(5) Uani 1 1 d . .
H12 H 0.3716 -0.2841 0.9579 0.052 Uiso 1 1 calc R U
H12A H 0.1959 -0.3327 0.9838 0.052 Uiso 1 1 calc R U
H12B H 0.3311 -0.2467 1.0134 0.052 Uiso 1 1 calc R U
C7 C 0.2412(3) -0.00714(19) 0.80592(7) 0.0346(5) Uani 1 1 d . .
H7 H 0.3367 -0.0253 0.7847 0.042 Uiso 1 1 calc R U

loop_
_atom_site_aniso_label
_atom_site_aniso_U_11
_atom_site_aniso_U_22
_atom_site_aniso_U_33
_atom_site_aniso_U_23
_atom_site_aniso_U_13
_atom_site_aniso_U_12
Cl1 0.0361(2) 0.0221(2) 0.0369(2) 0.00383(17) 0.00567(19) 0.0109(2)
Cl2 0.0610(4) 0.0447(3) 0.0330(2) 0.0053(2) 0.0235(2) 0.0224(3)
O1 0.0169(6) 0.0285(7) 0.0462(8) 0.0096(6) -0.0024(5) 0.0030(5)
O2 0.0216(6) 0.0199(6) 0.0431(7) 0.0089(5) -0.0013(5) 0.0023(5)
C9 0.0241(8) 0.0151(7) 0.0215(7) 0.0007(6) -0.0005(6) 0.0002(7)
C1 0.0147(7) 0.0184(7) 0.0202(7) 0.0024(6) 0.0003(6) 0.0019(6)
C16 0.0212(8) 0.0169(8) 0.0175(7) 0.0004(5) 0.0004(6) -0.0002(6)
C18 0.0195(8) 0.0232(9) 0.0277(8) 0.0027(7) 0.0028(7) -0.0005(7)
C19 0.0276(9) 0.0166(7) 0.0221(7) 0.0000(6) -0.0001(6) 0.0041(7)
C2 0.0176(8) 0.0164(8) 0.0273(8) 0.0032(6) 0.0032(6) 0.0023(7)
C14 0.0183(7) 0.0176(7) 0.0198(7) -0.0010(6) 0.0003(6) -0.0007(7)
C15 0.0179(7) 0.0171(7) 0.0203(7) -0.0013(6) 0.0000(6) -0.0017(6)
C22 0.0230(8) 0.0166(8) 0.0216(7) 0.0024(6) 0.0037(6) 0.0003(7)
C13 0.0166(7) 0.0186(9) 0.0221(7) 0.0027(6) -0.0022(6) -0.0003(6)
C26 0.0450(12) 0.0288(10) 0.0199(7) 0.0029(7) 0.0041(7) 0.0057(9)
O3 0.0281(7) 0.0405(8) 0.0244(6) 0.0063(6) 0.0051(5) 0.0104(6)
C25 0.0398(11) 0.0239(9) 0.0272(9) 0.0048(7) 0.0162(8) 0.0080(8)
C24 0.0263(9) 0.0280(10) 0.0338(9) 0.0044(8) 0.0095(7) 0.0023(8)
C17 0.0212(8) 0.0188(8) 0.0274(8) 0.0047(6) 0.0011(7) -0.0021(7)
C20 0.0339(10) 0.0199(9) 0.0324(9) 0.0075(7) 0.0094(7) 0.0016(8)
C27 0.0300(9) 0.0267(10) 0.0217(8) 0.0045(7) 0.0002(7) 0.0047(8)
C8 0.0274(9) 0.0223(9) 0.0282(9) 0.0006(7) 0.0041(7) 0.0013(7)
C4 0.0163(8) 0.0231(9) 0.0450(10) -0.0041(8) -0.0087(7) 0.0008(7)
C10 0.0267(9) 0.0171(8) 0.0300(8) 0.0000(7) -0.0070(7) -0.0011(7)
C11 0.0172(8) 0.0222(9) 0.0218(7) 0.0043(6) 0.0034(6) 0.0029(7)
C3 0.0142(8) 0.0240(9) 0.0405(10) -0.0032(7) 0.0030(7) 0.0001(7)
C23 0.0221(8) 0.0245(9) 0.0265(8) 0.0012(7) 0.0045(6) -0.0019(7)
C21 0.0265(9) 0.0239(9) 0.0300(9) 0.0066(7) 0.0096(7) 0.0018(7)
C5 0.0438(12) 0.0261(10) 0.0328(9) -0.0006(8) -0.0149(9) -0.0032(9)
C6 0.0652(16) 0.0292(11) 0.0237(9) -0.0033(8) -0.0071(9) -0.0084(11)
C12 0.0334(10) 0.0216(10) 0.0485(11) 0.0124(8) 0.0043(9) 0.0068(8)
C7 0.0514(13) 0.0240(10) 0.0285(9) -0.0031(7) 0.0101(9) -0.0011(9)

loop_
_atom_type_symbol
_atom_type_description
_atom_type_scat_dispersion_real
_atom_type_scat_dispersion_imag
_atom_type_scat_source
C C 0.0033 0.0016 'International Tables Vol C Tables 4.2.6.8 and 6.1.1.4'
H H 0.0000 0.0000 'International Tables Vol C Tables 4.2.6.8 and 6.1.1.4'
O O 0.0106 0.0060 'International Tables Vol C Tables 4.2.6.8 and 6.1.1.4'
Cl Cl 0.1484 0.1585 'International Tables Vol C Tables 4.2.6.8 and 6.1.1.4'

loop_
_geom_angle_atom_site_label_1
_geom_angle_atom_site_label_2
_geom_angle_atom_site_label_3
_geom_angle
C11 O2 C12 116.20(14)
C8 C9 C10 119.56(16)
C8 C9 C1 120.02(16)
C10 C9 C1 120.37(16)
C9 C1 C11 108.75(14)
C9 C1 C2 114.96(14)
C11 C1 C2 107.63(13)
C9 C1 C13 109.44(13)
C11 C1 C13 109.10(13)
C2 C1 C13 106.82(13)
C21 C16 C17 117.78(16)
C21 C16 C15 121.12(16)
C17 C16 C15 121.07(15)
C19 C18 C17 119.29(16)
C19 C18 H18 120.4
C17 C18 H18 120.4
C18 C19 C20 121.28(16)
C18 C19 Cl1 118.00(14)
C20 C19 Cl1 120.73(14)
O3 C2 C3 122.37(16)
O3 C2 C1 118.58(15)
C3 C2 C1 118.94(14)
C15 C14 C13 128.36(15)
C15 C14 H14 115.3(13)
C13 C14 H14 116.3(13)
C14 C15 C16 120.12(15)
C14 C15 C22 122.30(15)
C16 C15 C22 117.56(14)
C23 C22 C27 118.63(16)
C23 C22 C15 121.34(15)
C27 C22 C15 119.98(16)
C14 C13 C1 112.61(13)
C14 C13 H13 109.1
C1 C13 H13 109.1
C14 C13 H13A 109.1
C1 C13 H13A 109.1
H13 C13 H13A 107.8
C25 C26 C27 118.87(17)
C25 C26 H26 120.6
C27 C26 H26 120.6
C24 C25 C26 121.56(17)
C24 C25 Cl2 118.83(16)
C26 C25 Cl2 119.57(15)
C25 C24 C23 118.94(18)
C25 C24 H24 120.5
C23 C24 H24 120.5
C18 C17 C16 121.30(16)
C18 C17 H17 119.3
C16 C17 H17 119.3
C19 C20 C21 118.67(16)
C19 C20 H20 120.7
C21 C20 H20 120.7
C26 C27 C22 120.99(18)
C26 C27 H27 119.5
C22 C27 H27 119.5
C9 C8 C7 120.76(19)
C9 C8 H8 119.6
C7 C8 H8 119.6
C3 C4 C10 123.84(16)
C3 C4 H4 118.1
C10 C4 H4 118.1
C9 C10 C5 118.96(18)
C9 C10 C4 119.93(16)
C5 C10 C4 121.07(18)
O1 C11 O2 125.03(17)
O1 C11 C1 124.73(18)
O2 C11 C1 110.22(14)
C4 C3 C2 121.02(16)
C4 C3 H3 119.5
C2 C3 H3 119.5
C24 C23 C22 120.73(17)
C24 C23 H23 119.6
C22 C23 H23 119.6
C20 C21 C16 121.66(17)
C20 C21 H21 119.2
C16 C21 H21 119.2
C6 C5 C10 121.0(2)
C6 C5 H5 119.5
C10 C5 H5 119.5
C5 C6 C7 119.93(18)
C5 C6 H6 120.0
C7 C6 H6 120.0
O2 C12 H12 109.5
O2 C12 H12A 109.5
H12 C12 H12A 109.5
O2 C12 H12B 109.5
H12 C12 H12B 109.5
H12A C12 H12B 109.5
C6 C7 C8 119.8(2)
C6 C7 H7 120.1
C8 C7 H7 120.1

loop_
_geom_bond_atom_site_label_1
_geom_bond_atom_site_label_2
_geom_bond_distance
Cl1 C19 1.7414(18)
Cl2 C25 1.7444(19)
O1 C11 1.200(2)
O2 C11 1.329(2)
O2 C12 1.456(2)
C9 C8 1.390(3)
C9 C10 1.398(3)
C9 C1 1.525(2)
C1 C11 1.535(2)
C1 C2 1.538(2)
C1 C13 1.559(2)
C16 C21 1.397(2)
C16 C17 1.399(2)
C16 C15 1.487(2)
C18 C19 1.382(2)
C18 C17 1.385(3)
C18 H18 0.9500
C19 C20 1.385(3)
C2 O3 1.221(2)
C2 C3 1.456(2)
C14 C15 1.343(2)
C14 C13 1.503(2)
C14 H14 0.99(2)
C15 C22 1.491(2)
C22 C23 1.397(2)
C22 C27 1.398(2)
C13 H13 0.9900
C13 H13A 0.9900
C26 C25 1.386(3)
C26 C27 1.387(3)
C26 H26 0.9500
C25 C24 1.382(3)
C24 C23 1.393(2)
C24 H24 0.9500
C17 H17 0.9500
C20 C21 1.389(3)
C20 H20 0.9500
C27 H27 0.9500
C8 C7 1.391(3)
C8 H8 0.9500
C4 C3 1.337(3)
C4 C10 1.453(3)
C4 H4 0.9500
C10 C5 1.408(3)
C3 H3 0.9500
C23 H23 0.9500
C21 H21 0.9500
C5 C6 1.372(4)
C5 H5 0.9500
C6 C7 1.390(4)
C6 H6 0.9500
C12 H12 0.9800
C12 H12A 0.9800
C12 H12B 0.9800
C7 H7 0.9500

loop_
_geom_torsion_atom_site_label_1
_geom_torsion_atom_site_label_2
_geom_torsion_atom_site_label_3
_geom_torsion_atom_site_label_4
_geom_torsion
C8 C9 C1 C11 -50.8(2)
C10 C9 C1 C11 131.60(16)
C8 C9 C1 C2 -171.49(16)
C10 C9 C1 C2 10.9(2)
C8 C9 C1 C13 68.33(19)
C10 C9 C1 C13 -109.29(17)
C17 C18 C19 C20 -1.1(3)
C17 C18 C19 Cl1 179.06(13)
C9 C1 C2 O3 173.52(16)
C11 C1 C2 O3 52.2(2)
C13 C1 C2 O3 -64.86(19)
C9 C1 C2 C3 -10.0(2)
C11 C1 C2 C3 -131.38(16)
C13 C1 C2 C3 111.57(17)
C13 C14 C15 C16 177.12(16)
C13 C14 C15 C22 -1.8(3)
C21 C16 C15 C14 143.97(17)
C17 C16 C15 C14 -34.5(2)
C21 C16 C15 C22 -37.1(2)
C17 C16 C15 C22 144.51(16)
C14 C15 C22 C23 -53.9(2)
C16 C15 C22 C23 127.11(18)
C14 C15 C22 C27 123.43(19)
C16 C15 C22 C27 -55.5(2)
C15 C14 C13 C1 -101.37(19)
C9 C1 C13 C14 68.61(17)
C11 C1 C13 C14 -172.50(13)
C2 C1 C13 C14 -56.43(16)
C27 C26 C25 C24 -3.9(3)
C27 C26 C25 Cl2 173.88(15)
C26 C25 C24 C23 4.3(3)
Cl2 C25 C24 C23 -173.46(15)
C19 C18 C17 C16 0.8(3)
C21 C16 C17 C18 -0.5(3)
C15 C16 C17 C18 177.94(16)
C18 C19 C20 C21 1.2(3)
Cl1 C19 C20 C21 -179.04(14)
C25 C26 C27 C22 -0.7(3)
C23 C22 C27 C26 4.6(3)
C15 C22 C27 C26 -172.88(17)
C10 C9 C8 C7 0.8(3)
C1 C9 C8 C7 -176.79(17)
C8 C9 C10 C5 -0.8(3)
C1 C9 C10 C5 176.81(16)
C8 C9 C10 C4 176.95(17)
C1 C9 C10 C4 -5.4(3)
C3 C4 C10 C9 -1.7(3)
C3 C4 C10 C5 175.98(19)
C12 O2 C11 O1 -0.8(3)
C12 O2 C11 C1 177.59(15)
C9 C1 C11 O1 107.2(2)
C2 C1 C11 O1 -127.67(18)
C13 C1 C11 O1 -12.1(2)
C9 C1 C11 O2 -71.17(17)
C2 C1 C11 O2 53.96(18)
C13 C1 C11 O2 169.52(13)
C10 C4 C3 C2 2.5(3)
O3 C2 C3 C4 -179.90(19)
C1 C2 C3 C4 3.8(3)
C25 C24 C23 C22 -0.2(3)
C27 C22 C23 C24 -4.1(3)
C15 C22 C23 C24 173.30(17)
C19 C20 C21 C16 -0.9(3)
C17 C16 C21 C20 0.6(3)
C15 C16 C21 C20 -177.91(16)
C9 C10 C5 C6 0.2(3)
C4 C10 C5 C6 -177.53(19)
C10 C5 C6 C7 0.4(3)
C5 C6 C7 C8 -0.4(3)
C9 C8 C7 C6 -0.2(3)
